data_1540745
loop_
_publ_author_name
'Phatake, Ravindra S.'
'Patel, Pitambar'
'Ramana, Chepuri V.'

_publ_section_title
;
 Ir(III)-Catalyzed Synthesis of Isoquinoline N-Oxides from Aryloxime and
 \a-Diazocarbonyl Compounds.
;
_journal_issue 2
_journal_name_full 'Organic letters'
_journal_page_first 292
_journal_page_last 295
_journal_paper_doi 10.1021/acs.orglett.5b03462
_journal_volume 18
_journal_year 2016
_chemical_formula_moiety 'C15 H20 N O7 P'
_chemical_formula_sum 'C15 H20 N O7 P'
_chemical_formula_weight 357.29
_chemical_name_systematic
; 
 ? 
;
_space_group_IT_number 2
_symmetry_cell_setting triclinic
_symmetry_space_group_name_Hall '-P 1'
_symmetry_space_group_name_H-M 'P -1'
_atom_sites_solution_hydrogens geom
_atom_sites_solution_primary direct
_atom_sites_solution_secondary difmap
_audit_creation_method SHELXL-97
_cell_angle_alpha 107.843(4)
_cell_angle_beta 94.401(7)
_cell_angle_gamma 92.67(2)
_cell_formula_units_Z 2
_cell_length_a 7.016(4)
_cell_length_b 11.027(4)
_cell_length_c 11.187(4)
_cell_measurement_reflns_used 592
_cell_measurement_temperature 296(2)
_cell_measurement_theta_max 25.05
_cell_measurement_theta_min 7.68
_cell_volume 819.2(6)
_computing_cell_refinement 'Bruker SAINT'
_computing_data_collection 'Bruker APEX2'
_computing_data_reduction 'Bruker SAINT'
_computing_molecular_graphics 'Bruker SHELXTL'
_computing_publication_material 'Bruker SHELXTL'
_computing_structure_refinement 'SHELXL-97 (Sheldrick, 2008)'
_computing_structure_solution 'SHELXS-97 (Sheldrick, 2008)'
_diffrn_ambient_temperature 296(2)
_diffrn_measured_fraction_theta_full 0.962
_diffrn_measured_fraction_theta_max 0.962
_diffrn_measurement_device_type 'Bruker APEX-II CCD'
_diffrn_measurement_method '\f and \w scans'
_diffrn_radiation_monochromator graphite
_diffrn_radiation_source 'fine-focus sealed tube'
_diffrn_radiation_type MoK\a
_diffrn_radiation_wavelength 0.71073
_diffrn_reflns_av_R_equivalents 0.0587
_diffrn_reflns_av_sigmaI/netI 0.0522
_diffrn_reflns_limit_h_max 8
_diffrn_reflns_limit_h_min -8
_diffrn_reflns_limit_k_max 13
_diffrn_reflns_limit_k_min -13
_diffrn_reflns_limit_l_max 12
_diffrn_reflns_limit_l_min -13
_diffrn_reflns_number 10386
_diffrn_reflns_theta_full 25.00
_diffrn_reflns_theta_max 25.00
_diffrn_reflns_theta_min 1.92
_exptl_absorpt_coefficient_mu 0.206
_exptl_absorpt_correction_T_max 0.9581
_exptl_absorpt_correction_T_min 0.9334
_exptl_absorpt_correction_type multi-scan
_exptl_absorpt_process_details SADABS,(BRUKER,2006)
_exptl_crystal_colour COLOURLESS
_exptl_crystal_density_diffrn 1.448
_exptl_crystal_density_method 'not measured'
_exptl_crystal_description BLOCK
_exptl_crystal_F_000 376
_exptl_crystal_size_max 0.34
_exptl_crystal_size_mid 0.27
_exptl_crystal_size_min 0.21
_refine_diff_density_max 0.221
_refine_diff_density_min -0.319
_refine_diff_density_rms 0.049
_refine_ls_extinction_method none
_refine_ls_goodness_of_fit_ref 1.058
_refine_ls_hydrogen_treatment mixed
_refine_ls_matrix_type full
_refine_ls_number_parameters 237
_refine_ls_number_reflns 2772
_refine_ls_number_restraints 0
_refine_ls_restrained_S_all 1.058
_refine_ls_R_factor_all 0.0663
_refine_ls_R_factor_gt 0.0507
_refine_ls_shift/su_max 0.000
_refine_ls_shift/su_mean 0.000
_refine_ls_structure_factor_coef Fsqd
_refine_ls_weighting_details 'calc w=1/[\s^2^(Fo^2^)+(0.0294P)^2^+0.7006P] where P=(Fo^2^+2Fc^2^)/3'
_refine_ls_weighting_scheme calc
_refine_ls_wR_factor_gt 0.1070
_refine_ls_wR_factor_ref 0.1142
_reflns_number_gt 2256
_reflns_number_total 2772
_reflns_threshold_expression >2sigma(I)
_cod_data_source_file ol5b03462_si_002.cif
_cod_data_source_block Compound_4c_0m
_cod_depositor_comments
;
The following automatic conversions were performed:

'_symmetry_cell_setting' value 'Triclinic' changed to 'triclinic'
according to
/usr/data/users/saulius/crontab/automatic-downloads/rss-feeds/ACS/lib/dictionaries/cif_core.dic
dictionary named 'cif_core.dic' version 2.4.2 from 2011-04-26.

'_exptl_absorpt_correction_type' value 'MULTI-SCAN' changed to
'multi-scan' according to
/usr/data/users/saulius/crontab/automatic-downloads/rss-feeds/ACS/lib/dictionaries/cif_core.dic
dictionary named 'cif_core.dic' version 2.4.2 from 2011-04-26.

Automatic conversion script
Id: cif_fix_values 4268 2015-11-12 08:31:59Z antanas 

 Adding full bibliography for 1540743--1540745.cif.
;
_cod_original_cell_volume 819.3(6)
_cod_original_sg_symbol_H-M 'P-1   '
_cod_database_code 1540745

loop_
_symmetry_equiv_pos_as_xyz
'x, y, z'
'-x, -y, -z'

loop_
_atom_site_label
_atom_site_type_symbol
_atom_site_fract_x
_atom_site_fract_y
_atom_site_fract_z
_atom_site_U_iso_or_equiv
_atom_site_adp_type
_atom_site_occupancy
_atom_site_symmetry_multiplicity
_atom_site_calc_flag
_atom_site_refinement_flags
P1 P 0.28686(10) 0.35895(7) 0.17929(7) 0.0327(2) Uani 1 1 d .
O1 O 0.1980(3) 0.2498(2) -0.30122(18) 0.0515(6) Uani 1 1 d .
O2 O 0.2167(3) -0.08905(17) -0.13157(17) 0.0374(5) Uani 1 1 d .
O3 O 0.2735(3) 0.49500(19) 0.19749(19) 0.0564(6) Uani 1 1 d .
O4 O 0.1299(3) 0.29968(19) 0.24017(18) 0.0473(5) Uani 1 1 d .
O5 O 0.4848(3) 0.3272(2) 0.23012(19) 0.0550(6) Uani 1 1 d .
O6 O 0.4636(6) 0.2098(3) 0.5141(3) 0.0835(10) Uani 1 1 d .
O7 O 0.8505(4) 0.3123(3) 0.6022(2) 0.0616(7) Uani 1 1 d .
N1 N 0.2125(3) 0.2058(2) -0.2035(2) 0.0360(6) Uani 1 1 d .
C1 C 0.2022(4) 0.0780(3) -0.2263(2) 0.0361(7) Uani 1 1 d .
C2 C 0.1735(5) -0.0087(3) -0.3575(3) 0.0539(9) Uani 1 1 d .
H2A H 0.0490 0.0000 -0.3947 0.081 Uiso 1 1 calc R
H2B H 0.1830 -0.0953 -0.3577 0.081 Uiso 1 1 calc R
H2C H 0.2699 0.0130 -0.4054 0.081 Uiso 1 1 calc R
C3 C 0.2370(4) 0.2929(3) -0.0837(3) 0.0337(6) Uani 1 1 d .
C4 C 0.2402(5) 0.4287(3) -0.0833(3) 0.0533(9) Uani 1 1 d .
H4A H 0.3407 0.4450 -0.1312 0.080 Uiso 1 1 calc R
H4B H 0.2627 0.4846 0.0020 0.080 Uiso 1 1 calc R
H4C H 0.1192 0.4439 -0.1203 0.080 Uiso 1 1 calc R
C5 C 0.2575(3) 0.2503(2) 0.0218(2) 0.0300(6) Uani 1 1 d .
C6 C 0.2535(3) 0.1169(2) 0.0021(2) 0.0290(6) Uani 1 1 d .
C7 C 0.2235(4) 0.0378(2) -0.1216(2) 0.0312(6) Uani 1 1 d .
C8 C 0.2463(4) -0.0914(3) -0.0086(3) 0.0336(6) Uani 1 1 d .
C9 C 0.2506(4) -0.2032(3) 0.0226(3) 0.0422(7) Uani 1 1 d .
H9 H 0.2315 -0.2830 -0.0384 0.051 Uiso 1 1 calc R
C10 C 0.2847(4) -0.1899(3) 0.1484(3) 0.0481(8) Uani 1 1 d .
H10 H 0.2883 -0.2624 0.1742 0.058 Uiso 1 1 calc R
C11 C 0.3141(4) -0.0696(3) 0.2383(3) 0.0447(8) Uani 1 1 d .
H11 H 0.3377 -0.0638 0.3228 0.054 Uiso 1 1 calc R
C12 C 0.3092(4) 0.0411(3) 0.2058(3) 0.0385(7) Uani 1 1 d .
H12 H 0.3305 0.1206 0.2671 0.046 Uiso 1 1 calc R
C13 C 0.2713(4) 0.0309(2) 0.0780(2) 0.0299(6) Uani 1 1 d .
C14 C 0.6095(5) 0.4137(4) 0.3296(3) 0.0763(12) Uani 1 1 d .
H14A H 0.5568 0.4955 0.3552 0.114 Uiso 1 1 calc R
H14B H 0.7331 0.4225 0.3005 0.114 Uiso 1 1 calc R
H14C H 0.6224 0.3813 0.4000 0.114 Uiso 1 1 calc R
C15 C 0.1136(5) 0.3451(3) 0.3747(3) 0.0594(9) Uani 1 1 d .
H15A H 0.2257 0.3265 0.4189 0.089 Uiso 1 1 calc R
H15B H 0.0021 0.3032 0.3935 0.089 Uiso 1 1 calc R
H15C H 0.1023 0.4357 0.4009 0.089 Uiso 1 1 calc R
H6A H 0.391(7) 0.229(5) 0.574(5) 0.109(18) Uiso 1 1 d .
H7A H 0.948(6) 0.290(4) 0.630(4) 0.077(14) Uiso 1 1 d .
H6B H 0.571(7) 0.236(4) 0.547(4) 0.098(19) Uiso 1 1 d .
H7B H 0.829(6) 0.377(4) 0.667(4) 0.099(16) Uiso 1 1 d .

loop_
_atom_site_aniso_label
_atom_site_aniso_U_11
_atom_site_aniso_U_22
_atom_site_aniso_U_33
_atom_site_aniso_U_23
_atom_site_aniso_U_13
_atom_site_aniso_U_12
P1 0.0348(4) 0.0312(4) 0.0309(4) 0.0072(3) 0.0052(3) 0.0040(3)
O1 0.0618(14) 0.0675(15) 0.0363(12) 0.0291(11) 0.0098(10) 0.0201(11)
O2 0.0431(11) 0.0311(11) 0.0342(11) 0.0048(9) 0.0042(9) 0.0003(8)
O3 0.0898(17) 0.0324(12) 0.0469(13) 0.0090(10) 0.0135(12) 0.0135(11)
O4 0.0518(13) 0.0503(13) 0.0366(12) 0.0071(10) 0.0160(10) -0.0031(10)
O5 0.0424(12) 0.0622(14) 0.0480(13) 0.0017(11) -0.0111(10) 0.0086(10)
O6 0.075(2) 0.126(3) 0.0474(17) 0.0239(17) 0.0102(17) 0.007(2)
O7 0.0678(18) 0.0706(19) 0.0445(15) 0.0120(14) 0.0078(13) 0.0237(14)
N1 0.0366(13) 0.0461(15) 0.0295(13) 0.0161(11) 0.0061(10) 0.0108(11)
C1 0.0348(15) 0.0420(18) 0.0294(15) 0.0074(13) 0.0045(12) 0.0063(13)
C2 0.063(2) 0.059(2) 0.0329(17) 0.0059(15) 0.0031(15) 0.0041(17)
C3 0.0308(15) 0.0359(16) 0.0368(16) 0.0137(13) 0.0053(12) 0.0068(12)
C4 0.078(2) 0.0424(19) 0.0460(19) 0.0218(15) 0.0092(17) 0.0095(17)
C5 0.0247(14) 0.0319(15) 0.0323(15) 0.0075(12) 0.0045(11) 0.0057(11)
C6 0.0238(13) 0.0317(15) 0.0304(15) 0.0072(12) 0.0052(11) 0.0025(11)
C7 0.0283(14) 0.0323(15) 0.0328(15) 0.0091(12) 0.0049(11) 0.0046(11)
C8 0.0295(15) 0.0344(16) 0.0383(16) 0.0121(13) 0.0090(12) 0.0021(12)
C9 0.0410(17) 0.0314(16) 0.056(2) 0.0137(14) 0.0135(14) 0.0029(13)
C10 0.0458(18) 0.0410(19) 0.069(2) 0.0317(17) 0.0158(16) 0.0076(14)
C11 0.0448(18) 0.052(2) 0.0468(19) 0.0282(16) 0.0092(14) 0.0089(15)
C12 0.0380(16) 0.0413(17) 0.0386(17) 0.0150(14) 0.0047(13) 0.0055(13)
C13 0.0254(13) 0.0331(15) 0.0331(15) 0.0120(12) 0.0061(11) 0.0050(11)
C14 0.065(2) 0.101(3) 0.058(2) 0.028(2) -0.0225(19) -0.024(2)
C15 0.071(2) 0.071(2) 0.0401(19) 0.0169(17) 0.0228(17) 0.0118(19)

loop_
_atom_type_symbol
_atom_type_description
_atom_type_scat_dispersion_real
_atom_type_scat_dispersion_imag
_atom_type_scat_source
C C 0.0033 0.0016 'International Tables Vol C Tables 4.2.6.8 and 6.1.1.4'
H H 0.0000 0.0000 'International Tables Vol C Tables 4.2.6.8 and 6.1.1.4'
N N 0.0061 0.0033 'International Tables Vol C Tables 4.2.6.8 and 6.1.1.4'
O O 0.0106 0.0060 'International Tables Vol C Tables 4.2.6.8 and 6.1.1.4'
P P 0.1023 0.0942 'International Tables Vol C Tables 4.2.6.8 and 6.1.1.4'

loop_
_geom_angle_atom_site_label_1
_geom_angle_atom_site_label_2
_geom_angle_atom_site_label_3
_geom_angle
O3 P1 O5 113.21(13)
O3 P1 O4 113.74(13)
O5 P1 O4 107.46(13)
O3 P1 C5 118.62(12)
O5 P1 C5 101.97(12)
O4 P1 C5 100.31(12)
C7 O2 C8 104.77(19)
C15 O4 P1 121.4(2)
C14 O5 P1 124.7(2)
H6A O6 H6B 105(4)
H7A O7 H7B 100(4)
O1 N1 C1 118.2(2)
O1 N1 C3 118.3(2)
C1 N1 C3 123.5(2)
N1 C1 C7 115.7(2)
N1 C1 C2 120.0(3)
C7 C1 C2 124.3(3)
C1 C2 H2A 109.5
C1 C2 H2B 109.5
H2A C2 H2B 109.5
C1 C2 H2C 109.5
H2A C2 H2C 109.5
H2B C2 H2C 109.5
N1 C3 C5 120.1(2)
N1 C3 C4 113.3(2)
C5 C3 C4 126.6(3)
C3 C4 H4A 109.5
C3 C4 H4B 109.5
H4A C4 H4B 109.5
C3 C4 H4C 109.5
H4A C4 H4C 109.5
H4B C4 H4C 109.5
C3 C5 C6 118.3(2)
C3 C5 P1 122.0(2)
C6 C5 P1 119.72(19)
C7 C6 C5 117.0(2)
C7 C6 C13 105.1(2)
C5 C6 C13 137.9(2)
O2 C7 C1 121.6(2)
O2 C7 C6 113.0(2)
C1 C7 C6 125.4(3)
C9 C8 O2 123.1(2)
C9 C8 C13 124.8(3)
O2 C8 C13 112.1(2)
C10 C9 C8 116.3(3)
C10 C9 H9 121.9
C8 C9 H9 121.9
C9 C10 C11 121.0(3)
C9 C10 H10 119.5
C11 C10 H10 119.5
C12 C11 C10 122.1(3)
C12 C11 H11 119.0
C10 C11 H11 119.0
C11 C12 C13 118.3(3)
C11 C12 H12 120.8
C13 C12 H12 120.8
C8 C13 C12 117.5(2)
C8 C13 C6 105.0(2)
C12 C13 C6 137.5(3)
O5 C14 H14A 109.5
O5 C14 H14B 109.5
H14A C14 H14B 109.5
O5 C14 H14C 109.5
H14A C14 H14C 109.5
H14B C14 H14C 109.5
O4 C15 H15A 109.5
O4 C15 H15B 109.5
H15A C15 H15B 109.5
O4 C15 H15C 109.5
H15A C15 H15C 109.5
H15B C15 H15C 109.5

loop_
_geom_bond_atom_site_label_1
_geom_bond_atom_site_label_2
_geom_bond_distance
P1 O3 1.459(2)
P1 O5 1.556(2)
P1 O4 1.557(2)
P1 C5 1.791(3)
O1 N1 1.325(3)
O2 C7 1.367(3)
O2 C8 1.384(3)
O4 C15 1.449(4)
O5 C14 1.427(4)
O6 H6A 0.86(5)
O6 H6B 0.81(5)
O7 H7A 0.81(4)
O7 H7B 0.87(5)
N1 C1 1.350(4)
N1 C3 1.381(3)
C1 C7 1.374(4)
C1 C2 1.478(4)
C2 H2A 0.9600
C2 H2B 0.9600
C2 H2C 0.9600
C3 C5 1.398(4)
C3 C4 1.496(4)
C4 H4A 0.9600
C4 H4B 0.9600
C4 H4C 0.9600
C5 C6 1.418(4)
C6 C7 1.385(4)
C6 C13 1.458(4)
C8 C9 1.381(4)
C8 C13 1.393(4)
C9 C10 1.371(4)
C9 H9 0.9300
C10 C11 1.392(4)
C10 H10 0.9300
C11 C12 1.378(4)
C11 H11 0.9300
C12 C13 1.403(4)
C12 H12 0.9300
C14 H14A 0.9600
C14 H14B 0.9600
C14 H14C 0.9600
C15 H15A 0.9600
C15 H15B 0.9600
C15 H15C 0.9600

loop_
_geom_torsion_atom_site_label_1
_geom_torsion_atom_site_label_2
_geom_torsion_atom_site_label_3
_geom_torsion_atom_site_label_4
_geom_torsion
O3 P1 O4 C15 -60.6(3)
O5 P1 O4 C15 65.6(2)
C5 P1 O4 C15 171.7(2)
O3 P1 O5 C14 26.5(3)
O4 P1 O5 C14 -100.0(3)
C5 P1 O5 C14 155.1(3)
O1 N1 C1 C7 178.3(2)
C3 N1 C1 C7 -1.8(4)
O1 N1 C1 C2 -0.6(4)
C3 N1 C1 C2 179.3(3)
O1 N1 C3 C5 -178.5(2)
C1 N1 C3 C5 1.6(4)
O1 N1 C3 C4 1.0(3)
C1 N1 C3 C4 -178.9(3)
N1 C3 C5 C6 0.3(4)
C4 C3 C5 C6 -179.0(3)
N1 C3 C5 P1 -179.25(19)
C4 C3 C5 P1 1.4(4)
O3 P1 C5 C3 5.0(3)
O5 P1 C5 C3 -120.1(2)
O4 P1 C5 C3 129.4(2)
O3 P1 C5 C6 -174.6(2)
O5 P1 C5 C6 60.3(2)
O4 P1 C5 C6 -50.2(2)
C3 C5 C6 C7 -1.9(4)
P1 C5 C6 C7 177.71(19)
C3 C5 C6 C13 178.8(3)
P1 C5 C6 C13 -1.6(4)
C8 O2 C7 C1 179.1(2)
C8 O2 C7 C6 -0.8(3)
N1 C1 C7 O2 -179.8(2)
C2 C1 C7 O2 -1.0(4)
N1 C1 C7 C6 0.1(4)
C2 C1 C7 C6 178.9(3)
C5 C6 C7 O2 -178.4(2)
C13 C6 C7 O2 1.2(3)
C5 C6 C7 C1 1.7(4)
C13 C6 C7 C1 -178.7(3)
C7 O2 C8 C9 -179.8(2)
C7 O2 C8 C13 0.0(3)
O2 C8 C9 C10 178.9(2)
C13 C8 C9 C10 -0.9(4)
C8 C9 C10 C11 -0.3(4)
C9 C10 C11 C12 0.4(5)
C10 C11 C12 C13 0.7(4)
C9 C8 C13 C12 2.0(4)
O2 C8 C13 C12 -177.8(2)
C9 C8 C13 C6 -179.5(3)
O2 C8 C13 C6 0.7(3)
C11 C12 C13 C8 -1.8(4)
C11 C12 C13 C6 -179.6(3)
C7 C6 C13 C8 -1.1(3)
C5 C6 C13 C8 178.3(3)
C7 C6 C13 C12 176.9(3)
C5 C6 C13 C12 -3.7(6)
